data_7703300
loop_
_publ_author_name
'Lugo-Gonz\'alez, Jos\'e Carlos'
'G\'omez-Tagle, Paola'
'Flores-Alamo, Marcos'
'Yatsimirsky, Anatoly K.'

_publ_section_title
;
 Mechanistic study of carboxylic acid and phosphate ester cleavage by
 oximate metal complexes surpassing the limiting reactivity of highly
 basic free oximate anions.
;
_journal_issue 8
_journal_name_full 'Dalton transactions (Cambridge, England : 2003)'
_journal_page_first 2452
_journal_page_last 2467
_journal_paper_doi 10.1039/c9dt04733f
_journal_volume 49
_journal_year 2020
_chemical_absolute_configuration syn
_chemical_formula_sum 'C20 H30 Cd N8 O8'
_chemical_formula_weight 622.92
_space_group_IT_number 19
_space_group_name_Hall 'P 2ac 2ab'
_space_group_name_H-M_alt 'P 21 21 21'
_symmetry_cell_setting orthorhombic
_symmetry_Int_Tables_number 19
_symmetry_space_group_name_Hall 'P 2ac 2ab'
_symmetry_space_group_name_H-M 'P 21 21 21'
_atom_sites_solution_hydrogens mixed
_audit_conform_dict_location ftp://ftp.iucr.org/pub/cif_core.dic
_audit_conform_dict_name cif_core.dic
_audit_conform_dict_version 2.4.5
_audit_creation_date 2019-12-11T12:01:52-00:00
_audit_creation_method 'WinGX routine CIF_UPDATE'
_audit_update_record
;
2019-12-11 deposited with the CCDC.	2020-01-15 downloaded from the CCDC.
;
_cell_angle_alpha 90
_cell_angle_beta 90
_cell_angle_gamma 90
_cell_formula_units_Z 4
_cell_length_a 11.2439(7)
_cell_length_b 13.6597(8)
_cell_length_c 16.4470(12)
_cell_measurement_reflns_used 3832
_cell_measurement_temperature 130(2)
_cell_measurement_theta_max 29.367
_cell_measurement_theta_min 3.979
_cell_volume 2526.1(3)
_computing_cell_refinement
;
        CrysAlisPro, Agilent Technologies,
        Version 1.171.36.32 (release 02-08-2013 CrysAlis171 .NET)
        (compiled Aug  2 2013,16:46:58)
;
_computing_data_collection
;
        CrysAlisPro, Agilent Technologies,
        Version 1.171.36.32 (release 02-08-2013 CrysAlis171 .NET)
        (compiled Aug  2 2013,16:46:58)
;
_computing_data_reduction
;
        CrysAlisPro, Agilent Technologies,
        Version 1.171.36.32 (release 02-08-2013 CrysAlis171 .NET)
        (compiled Aug  2 2013,16:46:58)
;
_computing_molecular_graphics
;
          'Ortep-3 for Windows (Farrugia, 1997)'
      L. J. Farrugia, J. Appl. Crystallogr., 1997, 30, 565.
;
_computing_publication_material
;	
        'WinGX publication routines (Farrugia, 1999)'				 
	L. J. Farrugia, J. Appl. Crystallogr., 1999, 32, 837-838.
;
_computing_structure_refinement
;
      'SHELXS-2014 (Sheldrick, 2015)'
      Sheldrick, G. M. (2015). Acta Cryst. C71, 3--8.
;
_computing_structure_solution
;
      'SHELXS-2014 (Sheldrick, 2015)'
      Sheldrick, G. M. (2015). Acta Cryst. A71, 3--8.
;
_diffrn_ambient_temperature 130(2)
_diffrn_detector_area_resol_mean 10.4685
_diffrn_measured_fraction_theta_full 0.996
_diffrn_measured_fraction_theta_max 0.87
_diffrn_measurement_device_type 'Xcalibur, Atlas, Gemini'
_diffrn_measurement_method '\w scans'
_diffrn_orient_matrix_UB_11 -0.0610813
_diffrn_orient_matrix_UB_12 -0.011814
_diffrn_orient_matrix_UB_13 0.0042582
_diffrn_orient_matrix_UB_21 0.0090147
_diffrn_orient_matrix_UB_22 -0.0111062
_diffrn_orient_matrix_UB_23 0.0417549
_diffrn_orient_matrix_UB_31 -0.012526
_diffrn_orient_matrix_UB_32 0.0493055
_diffrn_orient_matrix_UB_33 0.0102648
_diffrn_radiation_monochromator graphite
_diffrn_radiation_type MoK\a
_diffrn_radiation_wavelength 0.71073
_diffrn_reflns_av_R_equivalents 0.0304
_diffrn_reflns_av_unetI/netI 0.0563
_diffrn_reflns_Laue_measured_fraction_full 0.996
_diffrn_reflns_Laue_measured_fraction_max 0.87
_diffrn_reflns_limit_h_max 10
_diffrn_reflns_limit_h_min -15
_diffrn_reflns_limit_k_max 12
_diffrn_reflns_limit_k_min -18
_diffrn_reflns_limit_l_max 11
_diffrn_reflns_limit_l_min -20
_diffrn_reflns_number 8710
_diffrn_reflns_point_group_measured_fraction_full 0.946
_diffrn_reflns_point_group_measured_fraction_max 0.767
_diffrn_reflns_theta_full 25.242
_diffrn_reflns_theta_max 29.564
_diffrn_reflns_theta_min 3.49
_exptl_absorpt_coefficient_mu 0.926
_exptl_absorpt_correction_T_max 0.86
_exptl_absorpt_correction_T_min 0.797
_exptl_absorpt_correction_type analytical
_exptl_absorpt_process_details
;
        CrysAlisPro, Agilent Technologies,
        Version 1.171.36.32 (release 02-08-2013 CrysAlis171 .NET)
        (compiled Aug  2 2013,16:46:58)
Analytical numeric absorption correction using a multifaceted crystal
                        model based on expressions derived by R.C. Clark & J.S.
        (Clark, R. C. & Reid, J. S. (1995). Acta Cryst. A51, 887-897)
;
_exptl_crystal_colour colourless
_exptl_crystal_density_diffrn 1.638
_exptl_crystal_description block
_exptl_crystal_F_000 1272
_exptl_crystal_size_max 0.34
_exptl_crystal_size_mid 0.32
_exptl_crystal_size_min 0.2
_refine_diff_density_max 0.769
_refine_diff_density_min -0.722
_refine_diff_density_rms 0.088
_refine_ls_abs_structure_details
;
 Flack x determined using 1756 quotients [(I+)-(I-)]/[(I+)+(I-)]
 (Parsons, Flack and Wagner, Acta Cryst. B69 (2013) 249-259).
;
_refine_ls_abs_structure_Flack -0.027(18)
_refine_ls_extinction_method none
_refine_ls_goodness_of_fit_ref 1.028
_refine_ls_hydrogen_treatment mixed
_refine_ls_matrix_type full
_refine_ls_number_parameters 350
_refine_ls_number_reflns 5445
_refine_ls_number_restraints 4
_refine_ls_restrained_S_all 1.028
_refine_ls_R_factor_all 0.0358
_refine_ls_R_factor_gt 0.0313
_refine_ls_shift/su_max 0.001
_refine_ls_shift/su_mean 0
_refine_ls_structure_factor_coef Fsqd
_refine_ls_weighting_details 'w=1/[\s^2^(Fo^2^)+(0.0221P)^2^] where P=(Fo^2^+2Fc^2^)/3'
_refine_ls_weighting_scheme calc
_refine_ls_wR_factor_gt 0.0615
_refine_ls_wR_factor_ref 0.0646
_reflns_Friedel_coverage 0.581
_reflns_Friedel_fraction_full 0.879
_reflns_Friedel_fraction_max 0.638
_reflns_number_gt 5060
_reflns_number_total 5445
_reflns_threshold_expression 'I > 2\s(I)'
_cod_data_source_file c9dt04733f2.cif
_cod_data_source_block CCDC-CdL4b-111
_cod_depositor_comments 'Adding full bibliography for 7703300.cif.'
_cod_database_code 7703300
_shelx_estimated_absorpt_t_min 0.744
_shelx_estimated_absorpt_t_max 0.837

loop_
_symmetry_equiv_pos_as_xyz
'x, y, z'
'-x+1/2, -y, z+1/2'
'x+1/2, -y+1/2, -z'
'-x, y+1/2, -z+1/2'

loop_
_atom_site_label
_atom_site_type_symbol
_atom_site_fract_x
_atom_site_fract_y
_atom_site_fract_z
_atom_site_U_iso_or_equiv
_atom_site_adp_type
_atom_site_occupancy
_atom_site_site_symmetry_order
_atom_site_calc_flag
_atom_site_refinement_flags_posn
_atom_site_refinement_flags_adp
C1 C 0.0897(4) 0.5337(3) 0.3307(3) 0.0214(10) Uani 1 1 d . .
H1 H 0.020556 0.569098 0.315296 0.026 Uiso 1 1 calc R U
C2 C 0.0786(4) 0.4353(3) 0.3506(3) 0.0280(11) Uani 1 1 d . .
H2 H 0.003238 0.403945 0.348625 0.034 Uiso 1 1 calc R U
C3 C 0.1776(4) 0.3845(3) 0.3729(3) 0.0274(11) Uani 1 1 d . .
H3 H 0.172227 0.317225 0.387029 0.033 Uiso 1 1 calc R U
C4 C 0.2857(4) 0.4322(3) 0.3747(3) 0.0190(9) Uani 1 1 d . .
H4 H 0.355818 0.397504 0.389075 0.023 Uiso 1 1 calc R U
C5 C 0.2915(3) 0.5307(3) 0.3556(2) 0.0156(9) Uani 1 1 d . .
C6 C 0.4052(4) 0.5862(3) 0.3651(3) 0.0191(9) Uani 1 1 d . .
H6A H 0.408781 0.612575 0.421117 0.023 Uiso 1 1 calc R U
H6B H 0.472298 0.539894 0.358683 0.023 Uiso 1 1 calc R U
C7 C 0.4947(3) 0.7462(3) 0.3442(3) 0.0163(9) Uani 1 1 d . .
H7 H 0.558815 0.715165 0.377586 0.02 Uiso 1 1 calc R U
C8 C 0.4214(4) 0.8102(3) 0.3989(3) 0.0177(9) Uani 1 1 d . .
C9 C 0.5533(4) 0.8073(3) 0.2776(3) 0.0220(9) Uani 1 1 d . .
H9A H 0.492425 0.830395 0.239521 0.033 Uiso 1 1 calc R U
H9B H 0.611515 0.76714 0.248431 0.033 Uiso 1 1 calc R U
H9C H 0.593554 0.863695 0.302155 0.033 Uiso 1 1 calc R U
C10 C 0.4835(4) 0.8786(3) 0.4562(3) 0.0246(10) Uani 1 1 d . .
H10A H 0.568204 0.861858 0.458693 0.037 Uiso 1 1 calc R U
H10B H 0.44843 0.872564 0.510499 0.037 Uiso 1 1 calc R U
H10C H 0.474522 0.946043 0.436842 0.037 Uiso 1 1 calc R U
C11 C 0.2613(3) 0.9676(3) 0.2518(2) 0.0193(9) Uani 1 1 d . .
H11 H 0.264384 0.96589 0.309474 0.023 Uiso 1 1 calc R U
C12 C 0.2616(3) 1.0569(3) 0.2136(3) 0.0190(9) Uani 1 1 d . .
H12 H 0.265043 1.115615 0.244434 0.023 Uiso 1 1 calc R U
C13 C 0.2568(4) 1.0601(3) 0.1301(3) 0.0206(9) Uani 1 1 d . .
H13 H 0.254579 1.121166 0.10247 0.025 Uiso 1 1 calc R U
C14 C 0.2553(3) 0.9733(3) 0.0871(3) 0.0169(9) Uani 1 1 d . .
H14 H 0.253928 0.973697 0.029367 0.02 Uiso 1 1 calc R U
C15 C 0.2557(3) 0.8851(3) 0.1297(2) 0.0138(8) Uani 1 1 d . .
C16 C 0.2498(4) 0.7919(3) 0.0820(2) 0.0196(9) Uani 1 1 d . .
H16A H 0.17107 0.788363 0.055187 0.024 Uiso 1 1 calc R U
H16B H 0.31067 0.794791 0.03853 0.024 Uiso 1 1 calc R U
C17 C 0.1903(4) 0.6227(3) 0.0969(3) 0.0179(9) Uani 1 1 d . .
H17 H 0.187539 0.628603 0.036345 0.021 Uiso 1 1 calc R U
C18 C 0.0659(4) 0.6344(3) 0.1292(3) 0.0159(9) Uani 1 1 d . .
C19 C 0.2403(4) 0.5220(3) 0.1183(3) 0.0249(10) Uani 1 1 d . .
H19A H 0.245842 0.51555 0.177491 0.037 Uiso 1 1 calc R U
H19B H 0.319638 0.514798 0.094292 0.037 Uiso 1 1 calc R U
H19C H 0.187609 0.471137 0.09673 0.037 Uiso 1 1 calc R U
C20 C -0.0319(4) 0.5787(4) 0.0888(3) 0.0291(12) Uani 1 1 d . .
H20A H -0.006001 0.55785 0.03459 0.044 Uiso 1 1 calc R U
H20B H -0.102251 0.620652 0.083757 0.044 Uiso 1 1 calc R U
H20C H -0.051747 0.520988 0.121494 0.044 Uiso 1 1 calc R U
Cd1 Cd 0.22947(2) 0.73126(2) 0.27016(2) 0.01436(8) Uani 1 1 d . .
N1 N 0.1941(3) 0.5803(3) 0.3323(2) 0.0171(8) Uani 1 1 d . .
N2 N 0.4217(3) 0.6675(3) 0.3077(2) 0.0157(7) Uani 1 1 d D .
H2F H 0.461(3) 0.644(3) 0.262(2) 0.019 Uiso 1 1 d D U
N3 N 0.3087(3) 0.8055(3) 0.3923(2) 0.0175(8) Uani 1 1 d . .
N4 N 0.2569(3) 0.8819(2) 0.21063(19) 0.0154(7) Uani 1 1 d . .
N5 N 0.2679(3) 0.7010(2) 0.12865(19) 0.0151(7) Uani 1 1 d D .
H5F H 0.345(2) 0.680(3) 0.119(3) 0.018 Uiso 1 1 d D U
N6 N 0.0529(3) 0.6914(3) 0.1894(2) 0.0176(8) Uani 1 1 d . .
N7 N -0.0265(4) 0.8075(3) 0.3938(3) 0.0256(9) Uani 1 1 d . .
N8 N 0.5762(3) 0.6711(3) 0.1035(2) 0.0242(9) Uani 1 1 d . .
O1 O 0.2510(3) 0.8715(2) 0.44353(18) 0.0237(7) Uani 1 1 d D .
H1D H 0.177(2) 0.861(4) 0.440(3) 0.035 Uiso 1 1 d D U
O2 O -0.0647(2) 0.6967(2) 0.2172(2) 0.0218(7) Uani 1 1 d D .
H2D H -0.057(4) 0.738(3) 0.254(2) 0.033 Uiso 1 1 d D U
O3 O 0.0410(3) 0.8115(3) 0.3327(2) 0.0298(8) Uani 1 1 d . .
O4 O -0.1302(3) 0.7808(3) 0.3858(2) 0.0420(9) Uani 1 1 d . .
O5 O 0.0144(3) 0.8325(3) 0.4613(2) 0.0352(9) Uani 1 1 d . .
O6 O 0.6854(3) 0.6638(3) 0.1058(2) 0.0400(10) Uani 1 1 d . .
O7 O 0.5125(3) 0.6104(2) 0.1422(2) 0.0270(8) Uani 1 1 d . .
O8 O 0.5288(3) 0.7384(3) 0.0645(2) 0.0374(9) Uani 1 1 d . .

loop_
_atom_site_aniso_label
_atom_site_aniso_U_11
_atom_site_aniso_U_22
_atom_site_aniso_U_33
_atom_site_aniso_U_23
_atom_site_aniso_U_13
_atom_site_aniso_U_12
C1 0.0154(19) 0.021(2) 0.028(3) 0.004(2) 0.0005(19) 0.0001(19)
C2 0.023(2) 0.028(3) 0.033(3) 0.006(2) -0.002(2) -0.012(2)
C3 0.036(3) 0.018(2) 0.028(3) 0.004(2) -0.003(2) -0.004(2)
C4 0.024(2) 0.019(2) 0.015(2) 0.0004(17) 0.0005(19) 0.0008(19)
C5 0.018(2) 0.020(2) 0.009(2) -0.0011(16) -0.0004(16) -0.0005(18)
C6 0.019(2) 0.017(2) 0.021(3) 0.0050(19) -0.0041(18) -0.0008(18)
C7 0.0170(18) 0.017(2) 0.015(2) -0.0006(17) -0.0012(15) -0.0052(16)
C8 0.027(2) 0.015(2) 0.011(2) 0.0014(18) -0.0021(18) -0.0035(19)
C9 0.024(2) 0.020(2) 0.022(3) -0.002(2) 0.006(2) -0.0076(18)
C10 0.031(2) 0.025(2) 0.018(3) -0.006(2) -0.002(2) -0.009(2)
C11 0.022(2) 0.0201(18) 0.016(2) -0.0014(15) 0.0019(17) 0.0017(18)
C12 0.0179(19) 0.0193(18) 0.020(2) -0.0014(16) -0.0013(18) 0.0006(17)
C13 0.021(2) 0.0168(19) 0.024(2) 0.0052(17) 0.0000(19) 0.0020(18)
C14 0.018(2) 0.0199(19) 0.013(2) 0.0026(16) 0.0006(17) -0.0012(18)
C15 0.006(2) 0.0212(19) 0.015(2) 0.0016(16) 0.0006(15) 0.0025(16)
C16 0.031(3) 0.018(2) 0.0100(19) 0.0004(15) -0.0010(17) -0.0017(18)
C17 0.0163(19) 0.018(2) 0.019(2) -0.0065(18) 0.0002(17) -0.0028(18)
C18 0.0147(19) 0.016(2) 0.017(2) 0.0024(18) -0.0024(17) 0.0015(17)
C19 0.020(2) 0.018(2) 0.037(3) -0.0048(19) 0.000(2) 0.001(2)
C20 0.018(2) 0.030(3) 0.040(3) -0.007(2) -0.004(2) 0.000(2)
Cd1 0.01608(12) 0.01457(12) 0.01242(14) 0.00143(12) -0.00096(11) -0.00051(12)
N1 0.0185(17) 0.0161(17) 0.017(2) 0.0003(15) 0.0007(15) -0.0003(15)
N2 0.0163(16) 0.0154(17) 0.0154(19) 0.0007(15) -0.0013(14) -0.0039(15)
N3 0.0212(17) 0.0188(17) 0.0124(19) -0.0006(15) 0.0020(14) 0.0017(15)
N4 0.0175(17) 0.0153(15) 0.0133(18) 0.0017(13) 0.0007(14) 0.0010(14)
N5 0.0167(15) 0.0152(15) 0.0135(17) -0.0011(13) -0.0002(15) -0.0014(15)
N6 0.0104(15) 0.0222(18) 0.020(2) 0.0016(16) 0.0029(14) 0.0025(15)
N7 0.033(2) 0.0134(18) 0.030(3) 0.0014(18) 0.0076(19) 0.0013(18)
N8 0.0189(18) 0.035(2) 0.018(2) -0.0050(19) 0.0009(16) 0.0023(18)
O1 0.0265(19) 0.0254(15) 0.0192(17) -0.0081(12) 0.0007(14) 0.0045(15)
O2 0.0120(12) 0.0272(16) 0.026(2) -0.0030(14) 0.0055(13) 0.0027(12)
O3 0.0286(16) 0.0359(19) 0.025(2) -0.0060(16) 0.0082(15) 0.0055(15)
O4 0.0282(17) 0.034(2) 0.064(3) 0.001(2) 0.0076(17) -0.0068(18)
O5 0.048(2) 0.034(2) 0.024(2) -0.0045(17) 0.0105(17) -0.0077(18)
O6 0.0122(13) 0.079(3) 0.029(2) 0.012(2) 0.0016(14) -0.0009(17)
O7 0.0213(15) 0.0311(19) 0.028(2) -0.0038(16) 0.0077(14) -0.0073(15)
O8 0.0271(16) 0.041(2) 0.044(2) 0.0122(19) 0.0035(15) 0.0027(18)

loop_
_atom_type_symbol
_atom_type_description
_atom_type_scat_dispersion_real
_atom_type_scat_dispersion_imag
_atom_type_scat_source
C C 0.0033 0.0016 'International Tables Vol C Tables 4.2.6.8 and 6.1.1.4'
H H 0 0 'International Tables Vol C Tables 4.2.6.8 and 6.1.1.4'
Cd Cd -0.8075 1.2024 'International Tables Vol C Tables 4.2.6.8 and 6.1.1.4'
N N 0.0061 0.0033 'International Tables Vol C Tables 4.2.6.8 and 6.1.1.4'
O O 0.0106 0.006 'International Tables Vol C Tables 4.2.6.8 and 6.1.1.4'

loop_
_exptl_crystal_face_index_h
_exptl_crystal_face_index_k
_exptl_crystal_face_index_l
_exptl_crystal_face_perp_dist
-1 15 -14 0.1372
1 -15 14 0.1372
-3 6 22 0.14
3 -6 -22 0.14
15 7 4 0.1116
-15 -7 -4 0.1116
-14 10 1 0.1362
14 -10 -1 0.1362
6 17 6 0.1443
-6 -17 -6 0.1443
12 8 -12 0.0989
-12 -8 12 0.0989

loop_
_geom_angle_atom_site_label_1
_geom_angle_atom_site_label_2
_geom_angle_atom_site_label_3
_geom_angle
N1 C1 C2 122.4(4)
N1 C1 H1 118.8
C2 C1 H1 118.8
C3 C2 C1 118.9(4)
C3 C2 H2 120.6
C1 C2 H2 120.6
C2 C3 C4 119.0(4)
C2 C3 H3 120.5
C4 C3 H3 120.5
C3 C4 C5 119.8(4)
C3 C4 H4 120.1
C5 C4 H4 120.1
N1 C5 C4 121.1(4)
N1 C5 C6 118.2(4)
C4 C5 C6 120.7(4)
N2 C6 C5 115.0(4)
N2 C6 H6A 108.5
C5 C6 H6A 108.5
N2 C6 H6B 108.5
C5 C6 H6B 108.5
H6A C6 H6B 107.5
N2 C7 C8 111.2(3)
N2 C7 C9 110.2(3)
C8 C7 C9 110.4(3)
N2 C7 H7 108.3
C8 C7 H7 108.3
C9 C7 H7 108.3
N3 C8 C10 123.2(4)
N3 C8 C7 117.8(4)
C10 C8 C7 118.9(4)
C7 C9 H9A 109.5
C7 C9 H9B 109.5
H9A C9 H9B 109.5
C7 C9 H9C 109.5
H9A C9 H9C 109.5
H9B C9 H9C 109.5
C8 C10 H10A 109.5
C8 C10 H10B 109.5
H10A C10 H10B 109.5
C8 C10 H10C 109.5
H10A C10 H10C 109.5
H10B C10 H10C 109.5
N4 C11 C12 122.7(4)
N4 C11 H11 118.6
C12 C11 H11 118.6
C11 C12 C13 119.1(4)
C11 C12 H12 120.5
C13 C12 H12 120.5
C12 C13 C14 118.9(4)
C12 C13 H13 120.5
C14 C13 H13 120.5
C13 C14 C15 119.0(4)
C13 C14 H14 120.5
C15 C14 H14 120.5
N4 C15 C14 122.0(4)
N4 C15 C16 119.8(3)
C14 C15 C16 118.1(4)
N5 C16 C15 115.9(3)
N5 C16 H16A 108.3
C15 C16 H16A 108.3
N5 C16 H16B 108.3
C15 C16 H16B 108.3
H16A C16 H16B 107.4
N5 C17 C18 110.4(3)
N5 C17 C19 110.7(3)
C18 C17 C19 110.9(4)
N5 C17 H17 108.2
C18 C17 H17 108.2
C19 C17 H17 108.2
N6 C18 C20 125.1(4)
N6 C18 C17 116.6(4)
C20 C18 C17 118.3(4)
C17 C19 H19A 109.5
C17 C19 H19B 109.5
H19A C19 H19B 109.5
C17 C19 H19C 109.5
H19A C19 H19C 109.5
H19B C19 H19C 109.5
C18 C20 H20A 109.5
C18 C20 H20B 109.5
H20A C20 H20B 109.5
C18 C20 H20C 109.5
H20A C20 H20C 109.5
H20B C20 H20C 109.5
N4 Cd1 N1 177.70(12)
N4 Cd1 N5 73.60(11)
N1 Cd1 N5 107.62(12)
N4 Cd1 N2 108.20(11)
N1 Cd1 N2 73.83(11)
N5 Cd1 N2 91.39(12)
N4 Cd1 N3 85.95(12)
N1 Cd1 N3 93.96(12)
N5 Cd1 N3 144.08(12)
N2 Cd1 N3 66.97(12)
N4 Cd1 N6 94.40(11)
N1 Cd1 N6 84.44(12)
N5 Cd1 N6 65.30(12)
N2 Cd1 N6 141.70(12)
N3 Cd1 N6 147.32(11)
N4 Cd1 O3 84.29(11)
N1 Cd1 O3 93.45(12)
N5 Cd1 O3 127.09(11)
N2 Cd1 O3 141.47(12)
N3 Cd1 O3 78.16(11)
N6 Cd1 O3 69.39(11)
C1 N1 C5 118.8(4)
C1 N1 Cd1 124.2(3)
C5 N1 Cd1 115.5(3)
C6 N2 C7 110.9(3)
C6 N2 Cd1 108.9(2)
C7 N2 Cd1 109.8(2)
C6 N2 H2F 109(3)
C7 N2 H2F 108(3)
Cd1 N2 H2F 110(3)
C8 N3 O1 112.3(3)
C8 N3 Cd1 117.2(3)
O1 N3 Cd1 126.9(2)
C15 N4 C11 118.2(3)
C15 N4 Cd1 116.9(2)
C11 N4 Cd1 124.5(3)
C16 N5 C17 110.2(3)
C16 N5 Cd1 109.5(2)
C17 N5 Cd1 111.2(3)
C16 N5 H5F 108(3)
C17 N5 H5F 106(3)
Cd1 N5 H5F 112(3)
C18 N6 O2 113.3(3)
C18 N6 Cd1 117.8(3)
O2 N6 Cd1 125.2(2)
O4 N7 O5 121.8(4)
O4 N7 O3 119.9(4)
O5 N7 O3 118.3(4)
O6 N8 O8 120.2(4)
O6 N8 O7 119.7(4)
O8 N8 O7 120.0(3)
N3 O1 H1D 108(4)
N6 O2 H2D 100(3)
N7 O3 Cd1 142.1(3)

loop_
_geom_bond_atom_site_label_1
_geom_bond_atom_site_label_2
_geom_bond_distance
C1 N1 1.335(5)
C1 C2 1.389(6)
C1 H1 0.95
C2 C3 1.362(6)
C2 H2 0.95
C3 C4 1.379(6)
C3 H3 0.95
C4 C5 1.384(6)
C4 H4 0.95
C5 N1 1.344(5)
C5 C6 1.494(6)
C6 N2 1.470(6)
C6 H6A 0.99
C6 H6B 0.99
C7 N2 1.481(5)
C7 C8 1.500(6)
C7 C9 1.527(6)
C7 H7 1
C8 N3 1.273(5)
C8 C10 1.500(6)
C9 H9A 0.98
C9 H9B 0.98
C9 H9C 0.98
C10 H10A 0.98
C10 H10B 0.98
C10 H10C 0.98
C11 N4 1.353(5)
C11 C12 1.371(5)
C11 H11 0.95
C12 C13 1.375(6)
C12 H12 0.95
C13 C14 1.381(6)
C13 H13 0.95
C14 C15 1.394(6)
C14 H14 0.95
C15 N4 1.332(5)
C15 C16 1.497(6)
C16 N5 1.474(5)
C16 H16A 0.99
C16 H16B 0.99
C17 N5 1.475(5)
C17 C18 1.505(6)
C17 C19 1.527(6)
C17 H17 1
C18 N6 1.267(6)
C18 C20 1.493(6)
C19 H19A 0.98
C19 H19B 0.98
C19 H19C 0.98
C20 H20A 0.98
C20 H20B 0.98
C20 H20C 0.98
Cd1 N4 2.300(3)
Cd1 N1 2.336(4)
Cd1 N5 2.403(3)
Cd1 N2 2.410(3)
Cd1 N3 2.421(4)
Cd1 N6 2.450(3)
Cd1 O3 2.598(3)
N2 H2F 0.92(2)
N3 O1 1.395(4)
N5 H5F 0.93(2)
N6 O2 1.401(4)
N7 O4 1.228(5)
N7 O5 1.249(5)
N7 O3 1.261(5)
N8 O6 1.232(4)
N8 O8 1.242(5)
N8 O7 1.266(5)
O1 H1D 0.84(2)
O2 H2D 0.84(2)

loop_
_geom_hbond_atom_site_label_D
_geom_hbond_atom_site_label_H
_geom_hbond_atom_site_label_A
_geom_hbond_distance_DH
_geom_hbond_distance_HA
_geom_hbond_distance_DA
_geom_hbond_angle_DHA
_geom_hbond_site_symmetry_A
_geom_hbond_publ_flag
C1 H1 N6 0.95 2.69 3.196(6) 114.3 . yes
C1 H1 O2 0.95 2.56 3.384(5) 145.1 . yes
C4 H4 O8 0.95 2.64 3.516(6) 152.8 4_645 yes
C6 H6A O5 0.99 2.39 3.300(6) 152.6 3_566 yes
C10 H10C O7 0.98 2.6 3.556(6) 165.7 4_655 yes
C11 H11 N3 0.95 2.63 3.246(5) 123.1 . yes
C11 H11 O1 0.95 2.56 3.418(5) 150.6 . yes
C12 H12 O2 0.95 2.59 3.137(5) 117.1 4 yes
C12 H12 O6 0.95 2.61 3.363(5) 136.5 4_655 yes
C14 H14 O1 0.95 2.54 3.174(5) 124.1 2_574 yes
C16 H16A O8 0.99 2.56 3.485(5) 155.1 3_465 yes
C16 H16B O8 0.99 2.61 3.234(5) 121.4 . yes
C19 H19B O7 0.98 2.65 3.313(5) 125.1 . yes
C20 H20B O6 0.98 2.49 3.396(5) 154.3 1_455 yes
N2 H2F O7 0.92(2) 2.11(3) 3.010(5) 164(4) . yes
N5 H5F N8 0.93(2) 2.61(3) 3.515(5) 164(4) . yes
N5 H5F O7 0.93(2) 2.14(3) 3.023(5) 159(4) . yes
N5 H5F O8 0.93(2) 2.39(3) 3.159(5) 140(4) . yes
O1 H1D N7 0.84(2) 2.52(3) 3.342(5) 164(5) . yes
O1 H1D O3 0.84(2) 2.43(4) 3.092(4) 136(5) . yes
O1 H1D O5 0.84(2) 1.90(3) 2.729(5) 166(5) . yes
O2 H2D N7 0.84(2) 2.50(3) 3.304(5) 160(4) . yes
O2 H2D O3 0.84(2) 1.97(3) 2.736(5) 152(4) . yes
O2 H2D O4 0.84(2) 2.39(4) 3.090(5) 142(4) . yes

loop_
_geom_torsion_atom_site_label_1
_geom_torsion_atom_site_label_2
_geom_torsion_atom_site_label_3
_geom_torsion_atom_site_label_4
_geom_torsion
N1 C1 C2 C3 0.3(8)
C1 C2 C3 C4 -0.3(7)
C2 C3 C4 C5 1.3(7)
C3 C4 C5 N1 -2.4(6)
C3 C4 C5 C6 173.9(4)
N1 C5 C6 N2 -34.2(6)
C4 C5 C6 N2 149.5(4)
N2 C7 C8 N3 -16.2(5)
C9 C7 C8 N3 106.4(4)
N2 C7 C8 C10 165.8(4)
C9 C7 C8 C10 -71.6(5)
N4 C11 C12 C13 0.2(6)
C11 C12 C13 C14 -1.8(6)
C12 C13 C14 C15 1.6(6)
C13 C14 C15 N4 0.4(6)
C13 C14 C15 C16 178.0(4)
N4 C15 C16 N5 -10.8(5)
C14 C15 C16 N5 171.5(3)
N5 C17 C18 N6 -15.3(5)
C19 C17 C18 N6 107.8(4)
N5 C17 C18 C20 165.0(4)
C19 C17 C18 C20 -71.9(5)
C2 C1 N1 C5 -1.3(7)
C2 C1 N1 Cd1 164.1(4)
C4 C5 N1 C1 2.4(6)
C6 C5 N1 C1 -174.0(4)
C4 C5 N1 Cd1 -164.3(3)
C6 C5 N1 Cd1 19.4(5)
C5 C6 N2 C7 150.2(4)
C5 C6 N2 Cd1 29.2(4)
C8 C7 N2 C6 -80.5(4)
C9 C7 N2 C6 156.8(3)
C8 C7 N2 Cd1 39.9(4)
C9 C7 N2 Cd1 -82.8(3)
C10 C8 N3 O1 0.7(6)
C7 C8 N3 O1 -177.2(3)
C10 C8 N3 Cd1 161.0(3)
C7 C8 N3 Cd1 -16.9(5)
C14 C15 N4 C11 -1.9(6)
C16 C15 N4 C11 -179.5(4)
C14 C15 N4 Cd1 171.2(3)
C16 C15 N4 Cd1 -6.4(5)
C12 C11 N4 C15 1.7(6)
C12 C11 N4 Cd1 -170.9(3)
C15 C16 N5 C17 143.3(4)
C15 C16 N5 Cd1 20.7(4)
C18 C17 N5 C16 -79.9(4)
C19 C17 N5 C16 156.9(4)
C18 C17 N5 Cd1 41.7(4)
C19 C17 N5 Cd1 -81.5(4)
C20 C18 N6 O2 1.2(6)
C17 C18 N6 O2 -178.5(3)
C20 C18 N6 Cd1 160.7(4)
C17 C18 N6 Cd1 -19.0(5)
O4 N7 O3 Cd1 -113.5(5)
O5 N7 O3 Cd1 67.5(6)
